data_4329703
loop_
_publ_author_name
'Lei Gao'
'Nihal Deligonul'
'Thomas G. Gray'

_publ_section_title
;
 Gold(I) Complexes of Brominated Azadipyrromethene Ligands
;
_journal_name_full 'Inorganic Chemistry'
_journal_page_first 7682
_journal_page_last 7688
_journal_paper_doi 10.1021/ic300709n
_journal_volume 51
_journal_year 2012
_chemical_formula_sum 'C40 H29 Au Br4 N3 P'
_chemical_formula_weight 1099.24
_chemical_name_systematic
; 
 ? 
;
_space_group_IT_number 14
_symmetry_cell_setting monoclinic
_symmetry_space_group_name_Hall '-P 2ybc'
_symmetry_space_group_name_H-M 'P 1 21/c 1'
_atom_sites_solution_hydrogens geom
_atom_sites_solution_primary direct
_atom_sites_solution_secondary difmap
_audit_creation_method SHELXL-97
_cell_angle_alpha 90.00
_cell_angle_beta 91.6570(10)
_cell_angle_gamma 90.00
_cell_formula_units_Z 4
_cell_length_a 15.1906(10)
_cell_length_b 22.9712(15)
_cell_length_c 10.4280(7)
_cell_measurement_reflns_used 3664
_cell_measurement_temperature 100(2)
_cell_measurement_theta_max 28.50
_cell_measurement_theta_min 2.50
_cell_volume 3637.3(4)
_computing_cell_refinement 'Apex2 v2009.7-0'
_computing_data_collection 'Apex2 v2009.7-0 (Bruker, 2009)'
_computing_data_reduction 'Apex2 v2009.7-0'
_computing_molecular_graphics 'SHELXTL 6.14'
_computing_publication_material 'SHELXTL 6.14'
_computing_structure_refinement 'SHELXTL 6.14'
_computing_structure_solution 'SHELXTL 6.14 (Bruker, 2000-2003; Sheldrick, 2008)'
_diffrn_ambient_temperature 100(2)
_diffrn_measured_fraction_theta_full 0.975
_diffrn_measured_fraction_theta_max 0.975
_diffrn_measurement_device_type 'Bruker AXS SMART APEX CCD diffractometer'
_diffrn_measurement_method '\w scans'
_diffrn_radiation_monochromator graphite
_diffrn_radiation_source 'fine-focus sealed tube'
_diffrn_radiation_type MoK\a
_diffrn_radiation_wavelength 0.71073
_diffrn_reflns_av_R_equivalents 0.0472
_diffrn_reflns_av_sigmaI/netI 0.0492
_diffrn_reflns_limit_h_max 19
_diffrn_reflns_limit_h_min -20
_diffrn_reflns_limit_k_max 27
_diffrn_reflns_limit_k_min -29
_diffrn_reflns_limit_l_max 12
_diffrn_reflns_limit_l_min -13
_diffrn_reflns_number 33302
_diffrn_reflns_theta_full 28.28
_diffrn_reflns_theta_max 28.28
_diffrn_reflns_theta_min 1.34
_diffrn_standards_number 0
_exptl_absorpt_coefficient_mu 8.517
_exptl_absorpt_correction_T_max 0.7458
_exptl_absorpt_correction_T_min 0.3046
_exptl_absorpt_correction_type multi-scan
_exptl_absorpt_process_details 'Apex2  v2009.7-0 (Bruker, 2009)'
_exptl_crystal_colour black
_exptl_crystal_density_diffrn 2.007
_exptl_crystal_F_000 2096
_exptl_crystal_size_max 0.44
_exptl_crystal_size_mid 0.27
_exptl_crystal_size_min 0.06
_refine_diff_density_max 1.864
_refine_diff_density_min -1.863
_refine_diff_density_rms 0.148
_refine_ls_extinction_method none
_refine_ls_goodness_of_fit_ref 1.024
_refine_ls_hydrogen_treatment constr
_refine_ls_matrix_type full
_refine_ls_number_parameters 444
_refine_ls_number_reflns 8783
_refine_ls_number_restraints 0
_refine_ls_restrained_S_all 1.024
_refine_ls_R_factor_all 0.0544
_refine_ls_R_factor_gt 0.0364
_refine_ls_shift/su_max 0.002
_refine_ls_shift/su_mean 0.000
_refine_ls_structure_factor_coef Fsqd
_refine_ls_weighting_details 'calc w=1/[\s^2^(Fo^2^)+(0.0423P)^2^+4.4562P] where P=(Fo^2^+2Fc^2^)/3'
_refine_ls_weighting_scheme calc
_refine_ls_wR_factor_gt 0.0841
_refine_ls_wR_factor_ref 0.0919
_reflns_number_gt 6920
_reflns_number_total 8783
_reflns_threshold_expression I>2\s(I)
_cod_data_source_file ic300709n_si_002_1.cif
_cod_data_source_block nd101909_0m
_cod_original_sg_symbol_H-M 'P 21/c'
_cod_database_code 4329703

loop_
_symmetry_equiv_pos_as_xyz
'x, y, z'
'-x, y+1/2, -z+1/2'
'-x, -y, -z'
'x, -y-1/2, z-1/2'

loop_
_atom_site_label
_atom_site_type_symbol
_atom_site_fract_x
_atom_site_fract_y
_atom_site_fract_z
_atom_site_U_iso_or_equiv
_atom_site_adp_type
_atom_site_occupancy
_atom_site_symmetry_multiplicity
_atom_site_calc_flag
_atom_site_refinement_flags
Au1 Au 0.244419(11) 0.102174(7) 0.748244(15) 0.02631(6) Uani 1 1 d .
Br1 Br -0.01857(5) -0.14499(3) 0.70831(9) 0.0800(2) Uani 1 1 d .
Br2 Br 0.65540(4) 0.08243(3) -0.00345(5) 0.05923(19) Uani 1 1 d .
Br3 Br 0.87523(4) 0.24051(3) 0.51902(6) 0.05945(18) Uani 1 1 d .
Br4 Br 0.24227(4) 0.16843(3) 1.42871(4) 0.04333(14) Uani 1 1 d .
C1 C 0.2864(3) 0.00985(19) 0.5460(4) 0.0242(9) Uani 1 1 d .
C2 C 0.3329(3) 0.0052(2) 0.4306(4) 0.0280(10) Uani 1 1 d .
H2 H 0.3197 -0.0209 0.3620 0.034 Uiso 1 1 calc R
C3 C 0.4002(3) 0.04467(19) 0.4353(4) 0.0237(9) Uani 1 1 d .
C4 C 0.3944(3) 0.07361(18) 0.5587(4) 0.0210(8) Uani 1 1 d .
C5 C 0.4550(3) 0.13643(18) 0.7172(4) 0.0220(9) Uani 1 1 d .
C6 C 0.5254(3) 0.17502(19) 0.7635(4) 0.0267(9) Uani 1 1 d .
C7 C 0.5017(3) 0.19127(19) 0.8843(4) 0.0284(10) Uani 1 1 d .
H7 H 0.5333 0.2169 0.9404 0.034 Uiso 1 1 calc R
C8 C 0.4213(3) 0.16257(18) 0.9102(4) 0.0243(9) Uani 1 1 d .
C9 C 0.2120(3) -0.02521(19) 0.5850(4) 0.0267(9) Uani 1 1 d .
C10 C 0.1441(4) -0.0395(3) 0.4985(5) 0.0451(14) Uani 1 1 d .
H10 H 0.1448 -0.0249 0.4134 0.054 Uiso 1 1 calc R
C11 C 0.0756(4) -0.0747(3) 0.5349(6) 0.0578(17) Uani 1 1 d .
H11 H 0.0290 -0.0840 0.4755 0.069 Uiso 1 1 calc R
C12 C 0.0754(4) -0.0962(2) 0.6585(6) 0.0480(14) Uani 1 1 d .
C13 C 0.1418(4) -0.0834(2) 0.7459(5) 0.0414(12) Uani 1 1 d .
H13 H 0.1412 -0.0989 0.8304 0.050 Uiso 1 1 calc R
C14 C 0.2096(3) -0.0476(2) 0.7091(4) 0.0305(10) Uani 1 1 d .
H14 H 0.2553 -0.0380 0.7695 0.037 Uiso 1 1 calc R
C15 C 0.4651(3) 0.0549(2) 0.3358(4) 0.0261(9) Uani 1 1 d .
C16 C 0.4843(3) 0.0097(2) 0.2519(4) 0.0328(11) Uani 1 1 d .
H16 H 0.4577 -0.0273 0.2632 0.039 Uiso 1 1 calc R
C17 C 0.5414(4) 0.0177(2) 0.1524(4) 0.0402(13) Uani 1 1 d .
H17 H 0.5554 -0.0138 0.0974 0.048 Uiso 1 1 calc R
C18 C 0.5771(3) 0.0709(3) 0.1348(4) 0.0366(12) Uani 1 1 d .
C19 C 0.5598(3) 0.1174(3) 0.2145(4) 0.0384(12) Uani 1 1 d .
H19 H 0.5856 0.1544 0.2003 0.046 Uiso 1 1 calc R
C20 C 0.5040(3) 0.1089(2) 0.3153(4) 0.0305(10) Uani 1 1 d .
H20 H 0.4920 0.1403 0.3714 0.037 Uiso 1 1 calc R
C21 C 0.6071(3) 0.19010(19) 0.7006(4) 0.0271(9) Uani 1 1 d .
C22 C 0.6388(3) 0.1596(2) 0.5957(4) 0.0314(10) Uani 1 1 d .
H22 H 0.6056 0.1281 0.5607 0.038 Uiso 1 1 calc R
C23 C 0.7180(3) 0.1746(2) 0.5419(5) 0.0361(11) Uani 1 1 d .
H23 H 0.7386 0.1535 0.4703 0.043 Uiso 1 1 calc R
C24 C 0.7666(3) 0.2198(2) 0.5920(5) 0.0377(12) Uani 1 1 d .
C25 C 0.7381(4) 0.2506(2) 0.6964(6) 0.0453(13) Uani 1 1 d .
H25 H 0.7721 0.2819 0.7310 0.054 Uiso 1 1 calc R
C26 C 0.6594(4) 0.2354(2) 0.7498(5) 0.0402(12) Uani 1 1 d .
H26 H 0.6402 0.2563 0.8224 0.048 Uiso 1 1 calc R
C27 C 0.3739(3) 0.1649(2) 1.0300(4) 0.0271(9) Uani 1 1 d .
C28 C 0.3267(3) 0.1169(2) 1.0736(4) 0.0297(10) Uani 1 1 d .
H28 H 0.3227 0.0828 1.0221 0.036 Uiso 1 1 calc R
C29 C 0.2858(3) 0.1180(2) 1.1904(4) 0.0309(10) Uani 1 1 d .
H29 H 0.2540 0.0852 1.2193 0.037 Uiso 1 1 calc R
C30 C 0.2923(3) 0.1679(2) 1.2640(4) 0.0307(10) Uani 1 1 d .
C31 C 0.3366(3) 0.2168(2) 1.2231(4) 0.0351(11) Uani 1 1 d .
H31 H 0.3386 0.2512 1.2738 0.042 Uiso 1 1 calc R
C32 C 0.3777(3) 0.2147(2) 1.1074(4) 0.0342(11) Uani 1 1 d .
H32 H 0.4093 0.2478 1.0793 0.041 Uiso 1 1 calc R
C33 C 0.0986(4) 0.2068(2) 0.6981(5) 0.0390(12) Uani 1 1 d .
H33A H 0.0483 0.2288 0.7293 0.058 Uiso 1 1 calc R
H33B H 0.0839 0.1910 0.6128 0.058 Uiso 1 1 calc R
H33C H 0.1498 0.2325 0.6931 0.058 Uiso 1 1 calc R
C34 C 0.1282(3) 0.1831(2) 0.9630(5) 0.0389(12) Uani 1 1 d .
H34A H 0.1803 0.2083 0.9691 0.058 Uiso 1 1 calc R
H34B H 0.1316 0.1537 1.0311 0.058 Uiso 1 1 calc R
H34C H 0.0750 0.2067 0.9727 0.058 Uiso 1 1 calc R
C35 C 0.0229(3) 0.1054(2) 0.8161(4) 0.0269(9) Uani 1 1 d .
C36 C 0.0264(4) 0.0461(2) 0.8291(5) 0.0455(13) Uani 1 1 d .
H36 H 0.0813 0.0265 0.8252 0.055 Uiso 1 1 calc R
C37 C -0.0516(4) 0.0139(3) 0.8484(6) 0.0522(15) Uani 1 1 d .
H37 H -0.0490 -0.0272 0.8580 0.063 Uiso 1 1 calc R
C38 C -0.1300(4) 0.0419(3) 0.8531(5) 0.0450(13) Uani 1 1 d .
H38 H -0.1822 0.0204 0.8680 0.054 Uiso 1 1 calc R
C39 C -0.1346(4) 0.1005(3) 0.8368(6) 0.0503(15) Uani 1 1 d .
H39 H -0.1901 0.1196 0.8377 0.060 Uiso 1 1 calc R
C40 C -0.0585(4) 0.1327(2) 0.8188(5) 0.0439(13) Uani 1 1 d .
H40 H -0.0622 0.1737 0.8082 0.053 Uiso 1 1 calc R
N1 N 0.3222(2) 0.05099(15) 0.6227(3) 0.0207(7) Uani 1 1 d .
N2 N 0.3934(2) 0.12953(16) 0.8111(3) 0.0248(8) Uani 1 1 d .
N3 N 0.4529(2) 0.11224(15) 0.6015(3) 0.0222(7) Uani 1 1 d .
P1 P 0.12388(8) 0.14734(5) 0.80784(10) 0.0249(2) Uani 1 1 d .

loop_
_atom_site_aniso_label
_atom_site_aniso_U_11
_atom_site_aniso_U_22
_atom_site_aniso_U_33
_atom_site_aniso_U_23
_atom_site_aniso_U_13
_atom_site_aniso_U_12
Au1 0.02627(10) 0.02823(10) 0.02477(9) 0.00280(7) 0.00661(6) 0.00375(7)
Br1 0.0670(5) 0.0680(5) 0.1069(6) -0.0192(4) 0.0362(4) -0.0430(4)
Br2 0.0420(3) 0.1026(5) 0.0340(3) 0.0222(3) 0.0177(2) 0.0204(3)
Br3 0.0362(3) 0.0776(5) 0.0648(4) 0.0145(3) 0.0059(3) -0.0225(3)
Br4 0.0480(3) 0.0579(3) 0.0242(2) -0.0043(2) 0.0036(2) 0.0183(3)
C1 0.023(2) 0.025(2) 0.0242(19) -0.0036(17) 0.0001(16) 0.0023(18)
C2 0.034(2) 0.029(2) 0.0209(19) -0.0071(17) 0.0003(17) 0.000(2)
C3 0.024(2) 0.027(2) 0.0205(19) 0.0006(16) 0.0019(16) 0.0058(18)
C4 0.021(2) 0.022(2) 0.0202(18) -0.0008(16) 0.0005(16) 0.0010(17)
C5 0.021(2) 0.021(2) 0.0232(19) 0.0006(16) -0.0021(16) 0.0010(17)
C6 0.028(2) 0.022(2) 0.029(2) 0.0025(17) -0.0054(18) 0.0012(18)
C7 0.031(2) 0.025(2) 0.029(2) -0.0046(18) -0.0053(18) -0.0037(19)
C8 0.029(2) 0.020(2) 0.0238(19) -0.0032(16) -0.0046(17) 0.0028(18)
C9 0.029(2) 0.026(2) 0.026(2) -0.0082(17) 0.0019(18) -0.0046(19)
C10 0.043(3) 0.059(4) 0.033(3) -0.006(2) -0.005(2) -0.019(3)
C11 0.047(4) 0.074(4) 0.051(3) -0.016(3) -0.009(3) -0.027(3)
C12 0.041(3) 0.040(3) 0.064(4) -0.009(3) 0.016(3) -0.021(3)
C13 0.046(3) 0.033(3) 0.046(3) 0.007(2) 0.008(2) -0.004(2)
C14 0.031(3) 0.029(2) 0.032(2) 0.0010(19) 0.0031(19) -0.001(2)
C15 0.024(2) 0.035(3) 0.0188(19) 0.0008(17) -0.0023(16) 0.0061(19)
C16 0.036(3) 0.039(3) 0.023(2) 0.0055(19) 0.0028(19) 0.016(2)
C17 0.046(3) 0.050(3) 0.025(2) 0.005(2) 0.008(2) 0.029(3)
C18 0.026(2) 0.061(4) 0.023(2) 0.009(2) 0.0078(18) 0.011(2)
C19 0.034(3) 0.051(3) 0.031(2) 0.010(2) 0.000(2) -0.004(2)
C20 0.026(2) 0.041(3) 0.025(2) 0.0003(19) 0.0035(18) 0.001(2)
C21 0.027(2) 0.022(2) 0.032(2) 0.0031(18) -0.0032(18) -0.0016(18)
C22 0.028(2) 0.030(3) 0.036(2) -0.002(2) -0.0003(19) -0.007(2)
C23 0.029(3) 0.041(3) 0.038(2) 0.002(2) 0.002(2) -0.003(2)
C24 0.030(3) 0.040(3) 0.043(3) 0.014(2) -0.003(2) -0.010(2)
C25 0.045(3) 0.036(3) 0.055(3) -0.004(3) -0.001(3) -0.020(3)
C26 0.042(3) 0.035(3) 0.044(3) -0.007(2) 0.004(2) -0.010(2)
C27 0.030(2) 0.029(2) 0.0216(19) -0.0046(17) -0.0024(17) 0.0037(19)
C28 0.043(3) 0.026(2) 0.0200(19) -0.0077(17) -0.0056(19) 0.004(2)
C29 0.039(3) 0.029(2) 0.024(2) 0.0017(18) -0.0035(19) 0.004(2)
C30 0.034(3) 0.040(3) 0.0183(19) -0.0035(18) 0.0016(17) 0.010(2)
C31 0.038(3) 0.034(3) 0.033(2) -0.015(2) -0.003(2) 0.005(2)
C32 0.039(3) 0.029(3) 0.034(2) -0.005(2) -0.002(2) -0.002(2)
C33 0.042(3) 0.034(3) 0.041(3) 0.009(2) 0.007(2) 0.006(2)
C34 0.036(3) 0.045(3) 0.036(3) -0.015(2) 0.006(2) 0.002(2)
C35 0.027(2) 0.032(3) 0.0226(19) -0.0007(18) 0.0074(17) -0.0009(19)
C36 0.034(3) 0.040(3) 0.063(4) 0.001(3) 0.007(3) 0.002(2)
C37 0.055(4) 0.031(3) 0.071(4) -0.003(3) 0.014(3) -0.012(3)
C38 0.035(3) 0.054(4) 0.047(3) -0.010(3) 0.014(2) -0.012(3)
C39 0.028(3) 0.057(4) 0.067(4) -0.010(3) 0.013(3) 0.002(3)
C40 0.036(3) 0.040(3) 0.057(3) -0.001(3) 0.016(2) 0.004(2)
N1 0.0188(17) 0.0210(18) 0.0225(16) -0.0017(13) 0.0020(13) -0.0020(14)
N2 0.027(2) 0.0241(19) 0.0229(17) -0.0034(14) -0.0028(14) 0.0000(16)
N3 0.0225(18) 0.0215(18) 0.0224(16) 0.0014(14) -0.0008(14) 0.0014(14)
P1 0.0258(6) 0.0265(6) 0.0227(5) -0.0016(4) 0.0042(4) 0.0013(5)

loop_
_atom_type_symbol
_atom_type_description
_atom_type_scat_dispersion_real
_atom_type_scat_dispersion_imag
_atom_type_scat_source
C C 0.0033 0.0016 'International Tables Vol C Tables 4.2.6.8 and 6.1.1.4'
H H 0.0000 0.0000 'International Tables Vol C Tables 4.2.6.8 and 6.1.1.4'
Au Au -2.0133 8.8022 'International Tables Vol C Tables 4.2.6.8 and 6.1.1.4'
Br Br -0.2901 2.4595 'International Tables Vol C Tables 4.2.6.8 and 6.1.1.4'
N N 0.0061 0.0033 'International Tables Vol C Tables 4.2.6.8 and 6.1.1.4'
P P 0.1023 0.0942 'International Tables Vol C Tables 4.2.6.8 and 6.1.1.4'

loop_
_geom_angle_atom_site_label_1
_geom_angle_atom_site_label_2
_geom_angle_atom_site_label_3
_geom_angle
N1 Au1 P1 155.05(9)
N1 Au1 N2 77.29(12)
P1 Au1 N2 125.29(9)
N1 C1 C2 110.8(4)
N1 C1 C9 121.8(4)
C2 C1 C9 127.3(4)
C3 C2 C1 108.0(4)
C3 C2 H2 126.0
C1 C2 H2 126.0
C2 C3 C4 105.7(4)
C2 C3 C15 126.6(4)
C4 C3 C15 127.6(4)
N3 C4 N1 128.0(4)
N3 C4 C3 123.2(4)
N1 C4 C3 108.7(3)
N3 C5 N2 126.6(4)
N3 C5 C6 123.5(4)
N2 C5 C6 109.9(4)
C7 C6 C5 105.1(4)
C7 C6 C21 126.6(4)
C5 C6 C21 128.2(4)
C6 C7 C8 107.3(4)
C6 C7 H7 126.3
C8 C7 H7 126.3
N2 C8 C7 111.8(4)
N2 C8 C27 121.8(4)
C7 C8 C27 126.4(4)
C10 C9 C14 118.4(4)
C10 C9 C1 121.1(4)
C14 C9 C1 120.4(4)
C11 C10 C9 120.8(5)
C11 C10 H10 119.6
C9 C10 H10 119.6
C10 C11 C12 119.2(5)
C10 C11 H11 120.4
C12 C11 H11 120.4
C13 C12 C11 121.5(5)
C13 C12 Br1 119.3(5)
C11 C12 Br1 119.2(4)
C12 C13 C14 118.8(5)
C12 C13 H13 120.6
C14 C13 H13 120.6
C13 C14 C9 121.2(4)
C13 C14 H14 119.4
C9 C14 H14 119.4
C20 C15 C16 118.0(4)
C20 C15 C3 123.1(4)
C16 C15 C3 118.7(4)
C17 C16 C15 121.3(5)
C17 C16 H16 119.3
C15 C16 H16 119.3
C18 C17 C16 118.9(5)
C18 C17 H17 120.5
C16 C17 H17 120.5
C17 C18 C19 122.2(5)
C17 C18 Br2 119.2(4)
C19 C18 Br2 118.6(4)
C18 C19 C20 118.6(5)
C18 C19 H19 120.7
C20 C19 H19 120.7
C19 C20 C15 120.9(5)
C19 C20 H20 119.5
C15 C20 H20 119.5
C22 C21 C26 117.1(4)
C22 C21 C6 123.4(4)
C26 C21 C6 119.5(4)
C23 C22 C21 121.1(4)
C23 C22 H22 119.5
C21 C22 H22 119.5
C24 C23 C22 119.9(5)
C24 C23 H23 120.0
C22 C23 H23 120.0
C23 C24 C25 120.8(5)
C23 C24 Br3 120.1(4)
C25 C24 Br3 119.0(4)
C26 C25 C24 118.9(5)
C26 C25 H25 120.5
C24 C25 H25 120.5
C25 C26 C21 122.2(5)
C25 C26 H26 118.9
C21 C26 H26 118.9
C28 C27 C32 118.1(4)
C28 C27 C8 121.3(4)
C32 C27 C8 120.6(4)
C29 C28 C27 121.3(4)
C29 C28 H28 119.4
C27 C28 H28 119.4
C30 C29 C28 118.6(4)
C30 C29 H29 120.7
C28 C29 H29 120.7
C29 C30 C31 122.0(4)
C29 C30 Br4 119.0(4)
C31 C30 Br4 119.0(3)
C32 C31 C30 118.6(4)
C32 C31 H31 120.7
C30 C31 H31 120.7
C31 C32 C27 121.5(5)
C31 C32 H32 119.3
C27 C32 H32 119.3
P1 C33 H33A 109.5
P1 C33 H33B 109.5
H33A C33 H33B 109.5
P1 C33 H33C 109.5
H33A C33 H33C 109.5
H33B C33 H33C 109.5
P1 C34 H34A 109.5
P1 C34 H34B 109.5
H34A C34 H34B 109.5
P1 C34 H34C 109.5
H34A C34 H34C 109.5
H34B C34 H34C 109.5
C36 C35 C40 118.6(5)
C36 C35 P1 120.2(4)
C40 C35 P1 121.0(4)
C35 C36 C37 120.2(5)
C35 C36 H36 119.9
C37 C36 H36 119.9
C38 C37 C36 119.8(5)
C38 C37 H37 120.1
C36 C37 H37 120.1
C37 C38 C39 120.5(5)
C37 C38 H38 119.8
C39 C38 H38 119.8
C38 C39 C40 120.3(5)
C38 C39 H39 119.9
C40 C39 H39 119.9
C35 C40 C39 120.5(5)
C35 C40 H40 119.7
C39 C40 H40 119.7
C1 N1 C4 106.6(3)
C1 N1 Au1 122.0(3)
C4 N1 Au1 122.8(3)
C8 N2 C5 106.0(4)
C8 N2 Au1 128.9(3)
C5 N2 Au1 119.0(2)
C4 N3 C5 125.8(4)
C34 P1 C33 102.9(3)
C34 P1 C35 102.0(2)
C33 P1 C35 105.4(2)
C34 P1 Au1 117.05(17)
C33 P1 Au1 109.75(18)
C35 P1 Au1 118.18(15)

loop_
_geom_bond_atom_site_label_1
_geom_bond_atom_site_label_2
_geom_bond_distance
Au1 N1 2.140(3)
Au1 P1 2.2093(12)
Au1 N2 2.420(4)
Br1 C12 1.899(5)
Br2 C18 1.914(5)
Br3 C24 1.897(5)
Br4 C30 1.898(4)
C1 N1 1.343(5)
C1 C2 1.418(6)
C1 C9 1.455(6)
C2 C3 1.366(6)
C2 H2 0.9500
C3 C4 1.454(5)
C3 C15 1.471(6)
C4 N3 1.324(5)
C4 N1 1.400(5)
C5 N3 1.328(5)
C5 N2 1.383(5)
C5 C6 1.461(6)
C6 C7 1.372(6)
C6 C21 1.462(6)
C7 C8 1.421(6)
C7 H7 0.9500
C8 N2 1.340(5)
C8 C27 1.461(6)
C9 C10 1.390(6)
C9 C14 1.394(6)
C10 C11 1.380(8)
C10 H10 0.9500
C11 C12 1.381(8)
C11 H11 0.9500
C12 C13 1.371(8)
C13 C14 1.381(7)
C13 H13 0.9500
C14 H14 0.9500
C15 C20 1.393(6)
C15 C16 1.394(6)
C16 C17 1.383(6)
C16 H16 0.9500
C17 C18 1.353(8)
C17 H17 0.9500
C18 C19 1.383(8)
C19 C20 1.384(6)
C19 H19 0.9500
C20 H20 0.9500
C21 C22 1.396(6)
C21 C26 1.398(6)
C22 C23 1.386(7)
C22 H22 0.9500
C23 C24 1.369(7)
C23 H23 0.9500
C24 C25 1.379(8)
C25 C26 1.378(7)
C25 H25 0.9500
C26 H26 0.9500
C27 C28 1.398(7)
C27 C32 1.400(6)
C28 C29 1.383(6)
C28 H28 0.9500
C29 C30 1.382(6)
C29 H29 0.9500
C30 C31 1.384(7)
C31 C32 1.375(6)
C31 H31 0.9500
C32 H32 0.9500
C33 P1 1.815(5)
C33 H33A 0.9800
C33 H33B 0.9800
C33 H33C 0.9800
C34 P1 1.815(5)
C34 H34A 0.9800
C34 H34B 0.9800
C34 H34C 0.9800
C35 C36 1.371(7)
C35 C40 1.387(7)
C35 P1 1.816(5)
C36 C37 1.415(8)
C36 H36 0.9500
C37 C38 1.356(8)
C37 H37 0.9500
C38 C39 1.358(8)
C38 H38 0.9500
C39 C40 1.390(8)
C39 H39 0.9500
C40 H40 0.9500

loop_
_geom_torsion_atom_site_label_1
_geom_torsion_atom_site_label_2
_geom_torsion_atom_site_label_3
_geom_torsion_atom_site_label_4
_geom_torsion
N1 C1 C2 C3 0.0(5)
C9 C1 C2 C3 -177.4(4)
C1 C2 C3 C4 0.7(5)
C1 C2 C3 C15 -179.9(4)
C2 C3 C4 N3 175.2(4)
C15 C3 C4 N3 -4.2(7)
C2 C3 C4 N1 -1.2(5)
C15 C3 C4 N1 179.4(4)
N3 C5 C6 C7 178.6(4)
N2 C5 C6 C7 -1.5(5)
N3 C5 C6 C21 -5.6(7)
N2 C5 C6 C21 174.3(4)
C5 C6 C7 C8 1.1(5)
C21 C6 C7 C8 -174.8(4)
C6 C7 C8 N2 -0.4(5)
C6 C7 C8 C27 176.9(4)
N1 C1 C9 C10 140.4(5)
C2 C1 C9 C10 -42.4(7)
N1 C1 C9 C14 -42.7(6)
C2 C1 C9 C14 134.5(5)
C14 C9 C10 C11 0.4(8)
C1 C9 C10 C11 177.4(5)
C9 C10 C11 C12 -0.6(10)
C10 C11 C12 C13 0.0(10)
C10 C11 C12 Br1 -179.7(5)
C11 C12 C13 C14 0.8(9)
Br1 C12 C13 C14 -179.6(4)
C12 C13 C14 C9 -1.0(8)
C10 C9 C14 C13 0.4(7)
C1 C9 C14 C13 -176.6(4)
C2 C3 C15 C20 149.6(5)
C4 C3 C15 C20 -31.1(7)
C2 C3 C15 C16 -25.7(6)
C4 C3 C15 C16 153.6(4)
C20 C15 C16 C17 1.1(6)
C3 C15 C16 C17 176.7(4)
C15 C16 C17 C18 -1.9(7)
C16 C17 C18 C19 1.4(7)
C16 C17 C18 Br2 -179.5(3)
C17 C18 C19 C20 -0.1(7)
Br2 C18 C19 C20 -179.2(3)
C18 C19 C20 C15 -0.7(7)
C16 C15 C20 C19 0.2(6)
C3 C15 C20 C19 -175.2(4)
C7 C6 C21 C22 160.9(5)
C5 C6 C21 C22 -14.1(7)
C7 C6 C21 C26 -15.9(7)
C5 C6 C21 C26 169.2(4)
C26 C21 C22 C23 -1.2(7)
C6 C21 C22 C23 -178.0(4)
C21 C22 C23 C24 0.3(7)
C22 C23 C24 C25 0.4(8)
C22 C23 C24 Br3 179.9(4)
C23 C24 C25 C26 -0.2(8)
Br3 C24 C25 C26 -179.6(4)
C24 C25 C26 C21 -0.8(8)
C22 C21 C26 C25 1.5(8)
C6 C21 C26 C25 178.4(5)
N2 C8 C27 C28 30.9(6)
C7 C8 C27 C28 -146.1(5)
N2 C8 C27 C32 -151.9(4)
C7 C8 C27 C32 31.1(7)
C32 C27 C28 C29 -0.8(7)
C8 C27 C28 C29 176.5(4)
C27 C28 C29 C30 0.1(7)
C28 C29 C30 C31 1.5(7)
C28 C29 C30 Br4 -176.4(3)
C29 C30 C31 C32 -2.2(7)
Br4 C30 C31 C32 175.7(4)
C30 C31 C32 C27 1.4(7)
C28 C27 C32 C31 0.1(7)
C8 C27 C32 C31 -177.2(4)
C40 C35 C36 C37 -1.7(8)
P1 C35 C36 C37 173.7(4)
C35 C36 C37 C38 0.4(9)
C36 C37 C38 C39 1.4(9)
C37 C38 C39 C40 -1.9(9)
C36 C35 C40 C39 1.2(8)
P1 C35 C40 C39 -174.1(4)
C38 C39 C40 C35 0.6(9)
C2 C1 N1 C4 -0.8(5)
C9 C1 N1 C4 176.8(4)
C2 C1 N1 Au1 147.7(3)
C9 C1 N1 Au1 -34.6(5)
N3 C4 N1 C1 -174.9(4)
C3 C4 N1 C1 1.3(4)
N3 C4 N1 Au1 36.8(6)
C3 C4 N1 Au1 -147.0(3)
P1 Au1 N1 C1 -31.0(5)
N2 Au1 N1 C1 172.2(3)
P1 Au1 N1 C4 112.5(3)
N2 Au1 N1 C4 -44.3(3)
C7 C8 N2 C5 -0.6(5)
C27 C8 N2 C5 -178.0(4)
C7 C8 N2 Au1 -152.1(3)
C27 C8 N2 Au1 30.6(6)
N3 C5 N2 C8 -178.9(4)
C6 C5 N2 C8 1.3(5)
N3 C5 N2 Au1 -24.0(5)
C6 C5 N2 Au1 156.1(3)
N1 Au1 N2 C8 -172.4(4)
P1 Au1 N2 C8 19.4(4)
N1 Au1 N2 C5 39.3(3)
P1 Au1 N2 C5 -129.0(3)
N1 C4 N3 C5 1.5(7)
C3 C4 N3 C5 -174.2(4)
N2 C5 N3 C4 -5.3(7)
C6 C5 N3 C4 174.5(4)
C36 C35 P1 C34 -107.7(4)
C40 C35 P1 C34 67.5(4)
C36 C35 P1 C33 145.1(4)
C40 C35 P1 C33 -39.6(4)
C36 C35 P1 Au1 22.1(4)
C40 C35 P1 Au1 -162.6(3)
N1 Au1 P1 C34 178.4(3)
N2 Au1 P1 C34 -29.7(2)
N1 Au1 P1 C33 -64.9(3)
N2 Au1 P1 C33 87.0(2)
N1 Au1 P1 C35 55.8(3)
N2 Au1 P1 C35 -152.23(19)
